data_7047529
loop_
_publ_author_name
'Davis, Kimberley J.'
'Assadawi, Nawal M. O.'
'Pham, Son Q. T.'
'Birrento, Monica L.'
'Richardson, Christopher'
'Beck, Jennifer L.'
'Willis, Anthony C.'
'Ralph, Stephen F.'

_publ_section_title
;
 Effect of structure variations on the quadruplex DNA binding ability of
 nickel Schiff base complexes.
;
_journal_issue 38
_journal_name_full 'Dalton transactions (Cambridge, England : 2003)'
_journal_page_first 13573
_journal_page_last 13591
_journal_paper_doi 10.1039/c8dt02727g
_journal_volume 47
_journal_year 2018
_chemical_absolute_configuration syn
_chemical_compound_source ' from U of Wollongong'
_chemical_formula_moiety 'C34 H46 N4 Ni O4, C H Cl3'
_chemical_formula_sum 'C35 H47 Cl3 N4 Ni O4'
_chemical_formula_weight 752.85
_space_group_IT_number 1
_space_group_name_Hall 'P 1'
_space_group_name_H-M_alt 'P 1'
_symmetry_cell_setting triclinic
_symmetry_space_group_name_Hall 'P 1'
_symmetry_space_group_name_H-M 'P 1'
_atom_sites_solution_hydrogens difmap
_atom_sites_solution_primary direct
_audit_creation_date 15-07-21
_audit_creation_method CRYSTALS_ver_14.40
_audit_update_record
;
2018-04-20 deposited with the CCDC.
2018-08-31 downloaded from the CCDC.
;
_cell_angle_alpha 105.604(3)
_cell_angle_beta 100.863(2)
_cell_angle_gamma 98.646(2)
_cell_formula_units_Z 2
_cell_length_a 9.1282(2)
_cell_length_b 11.3329(4)
_cell_length_c 18.5868(5)
_cell_measurement_reflns_used 10403
_cell_measurement_temperature 150
_cell_measurement_theta_max 72
_cell_measurement_theta_min 4
_cell_volume 1777.19(10)
_computing_cell_refinement 'CrysAlisPro (Agilent Technologies, 2015)'
_computing_data_collection
;
CrysAlisPro, Agilent Technologies,
Version 1.171.37.35h (release 09-02-2015 CrysAlis171 .NET)
(compiled Feb 9 2015,16:26:32)
;
_computing_data_reduction 'CrysAlisPro (Agilent Technologies, 2015)'
_computing_molecular_graphics 'PLATON (Spek, 2008)'
_computing_publication_material 'CRYSTALS (Betteridge et al., 2003)'
_computing_structure_refinement 'CRYSTALS (Betteridge et al., 2003)'
_computing_structure_solution 'SIR92 (Altomare et al., 1994)'
_diffrn_ambient_temperature 150
_diffrn_measured_fraction_theta_full 0.995
_diffrn_measured_fraction_theta_max 0.995
_diffrn_measurement_device Area
_diffrn_measurement_device_type 'SuperNova, Dual, Cu at zero, EosS2'
_diffrn_measurement_method \w
_diffrn_radiation_monochromator mirror
_diffrn_radiation_source 'Supernova (Cu) X-ray Source'
_diffrn_radiation_type 'Cu K\a'
_diffrn_radiation_wavelength 1.54184
_diffrn_reflns_av_R_equivalents 0.033
_diffrn_reflns_limit_h_max 11
_diffrn_reflns_limit_h_min -6
_diffrn_reflns_limit_k_max 13
_diffrn_reflns_limit_k_min -14
_diffrn_reflns_limit_l_max 20
_diffrn_reflns_limit_l_min -22
_diffrn_reflns_number 21131
_diffrn_reflns_theta_full 72.391
_diffrn_reflns_theta_max 72.391
_diffrn_reflns_theta_min 4.147
_diffrn_standards_number 0
_exptl_absorpt_coefficient_mu 3.215
_exptl_absorpt_correction_T_max 0.91
_exptl_absorpt_correction_T_min 0.85
_exptl_absorpt_correction_type multi-scan
_exptl_absorpt_process_details
;
CrysAlisPro, Agilent Technologies,
Version 1.171.37.35h (release 09-02-2015 CrysAlis171 .NET)
(compiled Feb 9 2015,16:26:32)
Empirical absorption correction using spherical harmonics,
 implemented in SCALE3 ABSPACK scaling algorithm.
;
_exptl_crystal_colour red
_exptl_crystal_density_diffrn 1.407
_exptl_crystal_density_method 'not measured'
_exptl_crystal_description lath
_exptl_crystal_F_000 792
_exptl_crystal_size_max 0.292
_exptl_crystal_size_mid 0.067
_exptl_crystal_size_min 0.028
_refine_diff_density_max 0.48
_refine_diff_density_min -0.45
_refine_ls_abs_structure_details
;
The enantiomer has been assigned by reference to an unchanging chiral
centre in the synthetic procedure.
;
_refine_ls_extinction_method None
_refine_ls_goodness_of_fit_ref 1.0258
_refine_ls_hydrogen_treatment constr
_refine_ls_matrix_type full
_refine_ls_number_parameters 460
_refine_ls_number_reflns 6997
_refine_ls_number_restraints 6
_refine_ls_R_factor_all 0.0496
_refine_ls_R_factor_gt 0.0466
_refine_ls_shift/su_max 0.0056653
_refine_ls_shift/su_mean 0.0003190
_refine_ls_structure_factor_coef Fsqd
_refine_ls_weighting_details
;
 Method= Modified Sheldrick 
 w=1/[\s^2^(F^2^) + ( 0.01P)^2^ + 3.96P] 
 ,where P=(max(Fo^2^,0) + 2Fc^2^)/3 
;
_refine_ls_weighting_scheme calc
_refine_ls_wR_factor_all 0.1029
_refine_ls_wR_factor_gt 0.1009
_refine_ls_wR_factor_ref 0.1029
_reflns_limit_h_max 10
_reflns_limit_h_min -11
_reflns_limit_k_max 13
_reflns_limit_k_min -14
_reflns_limit_l_max 22
_reflns_limit_l_min 0
_reflns_number_gt 6628
_reflns_number_total 6997
_reflns_threshold_expression I>2.0\s(I)
_oxford_diffrn_Wilson_B_factor 2.15
_oxford_diffrn_Wilson_scale 0.13
_oxford_refine_ls_r_factor_ref 0.0496
_oxford_refine_ls_scale 2.892(19)
_oxford_reflns_number_all 6997
_oxford_reflns_threshold_expression_ref I>-10.0\s(I)
_oxford_structure_analysis_title 'Z:\ral1502SN\Tony_ral1502SN_data At 12: 6 on'
_cod_data_source_file c8dt02727g2.cif
_cod_data_source_block ral1502SN
_cod_depositor_comments 'Adding full bibliography for 7047528--7047535.cif.'
_cod_original_sg_symbol_Hall 'P 1 '
_cod_original_sg_symbol_H-M 'P 1 '
_cod_original_formula_sum 'C35 H47 Cl3 N4 Ni1 O4'
_cod_database_code 7047529

loop_
_symmetry_equiv_pos_as_xyz
x,y,z

loop_
_atom_site_label
_atom_site_type_symbol
_atom_site_fract_x
_atom_site_fract_y
_atom_site_fract_z
_atom_site_U_iso_or_equiv
_atom_site_occupancy
_atom_site_adp_type
_atom_site_refinement_flags_posn
Ni1 Ni 0.62346(5) 0.51259(4) 0.43318(2) 0.0162 1.0000 Uani .
Ni101 Ni 0.37654(5) 0.48741(4) 0.56682(2) 0.0162 1.0000 Uani .
Cl1 Cl 0.82066(11) 0.45379(8) 0.25663(6) 0.0488 1.0000 Uani .
Cl2 Cl 0.73297(9) 0.18401(7) 0.21622(4) 0.0364 1.0000 Uani .
Cl3 Cl 0.53817(9) 0.32114(8) 0.14613(5) 0.0396 1.0000 Uani .
Cl101 Cl 0.17934(11) 0.54621(8) 0.74337(6) 0.0488 1.0000 Uani .
Cl102 Cl 0.26703(9) 0.81599(7) 0.78378(4) 0.0364 1.0000 Uani .
Cl103 Cl 0.46183(9) 0.67886(8) 0.85387(5) 0.0396 1.0000 Uani .
O1 O 0.6421(2) 0.34758(16) 0.39995(10) 0.0202 1.0000 Uani .
O2 O 0.4816(2) 0.46903(16) 0.34009(10) 0.0215 1.0000 Uani .
O3 O 0.7919(2) -0.03325(17) 0.40843(10) 0.0239 1.0000 Uani .
O4 O 0.0766(2) 0.50204(19) 0.14869(11) 0.0284 1.0000 Uani .
O101 O 0.3579(2) 0.65242(16) 0.60005(10) 0.0202 1.0000 Uani .
O102 O 0.5184(2) 0.53097(16) 0.65991(10) 0.0215 1.0000 Uani .
O103 O 0.2081(2) 1.03325(17) 0.59157(10) 0.0239 1.0000 Uani .
O104 O 0.9234(2) 0.49796(19) 0.85131(11) 0.0284 1.0000 Uani .
N1 N 0.7645(3) 0.55174(19) 0.52630(13) 0.0216 1.0000 Uani .
N2 N 0.6007(3) 0.6768(2) 0.46463(13) 0.0244 1.0000 Uani .
N3 N 0.7506(3) -0.2621(2) 0.21769(13) 0.0264 1.0000 Uani .
N4 N -0.1235(3) 0.2201(2) -0.01127(14) 0.0300 1.0000 Uani .
N101 N 0.2355(3) 0.44826(19) 0.47370(13) 0.0216 1.0000 Uani .
N102 N 0.3993(3) 0.3232(2) 0.53537(13) 0.0244 1.0000 Uani .
N103 N 0.2494(3) 1.2621(2) 0.78231(13) 0.0264 1.0000 Uani .
N104 N 1.1235(3) 0.7799(2) 1.01127(14) 0.0300 1.0000 Uani .
C1 C 0.7239(3) 0.2887(2) 0.43805(14) 0.0169 1.0000 Uani .
C2 C 0.7104(3) 0.1586(2) 0.40334(14) 0.0189 1.0000 Uani .
C3 C 0.7944(3) 0.0914(2) 0.44012(14) 0.0191 1.0000 Uani .
C4 C 0.8929(3) 0.1486(2) 0.51372(14) 0.0208 1.0000 Uani .
C5 C 0.9054(3) 0.2740(2) 0.54784(14) 0.0199 1.0000 Uani .
C6 C 0.8230(3) 0.3468(2) 0.51155(14) 0.0181 1.0000 Uani .
C7 C 0.8386(3) 0.4765(2) 0.55166(15) 0.0221 1.0000 Uani .
C8 C 0.8124(6) 0.6889(4) 0.5637(3) 0.0174 1.0000 Uani .
C9 C 0.6665(6) 0.7357(4) 0.5503(3) 0.0171 1.0000 Uani .
C10 C 0.5065(3) 0.7270(2) 0.42795(15) 0.0227 1.0000 Uani .
C11 C 0.4026(3) 0.6654(2) 0.35541(14) 0.0195 1.0000 Uani .
C12 C 0.3015(3) 0.7311(3) 0.32325(16) 0.0254 1.0000 Uani .
C13 C 0.1951(3) 0.6758(3) 0.25544(16) 0.0270 1.0000 Uani .
C14 C 0.1858(3) 0.5488(3) 0.21607(15) 0.0229 1.0000 Uani .
C15 C 0.2825(3) 0.4812(2) 0.24483(15) 0.0212 1.0000 Uani .
C16 C 0.3933(3) 0.5376(2) 0.31498(14) 0.0183 1.0000 Uani .
C17 C 0.8908(3) 0.7324(2) 0.64932(15) 0.0247 1.0000 Uani .
C18 C 0.9165(7) 0.8730(5) 0.6828(3) 0.0280 1.0000 Uani .
C19 C 0.7714(7) 0.9219(5) 0.6650(3) 0.0286 1.0000 Uani .
C20 C 0.7008(3) 0.8809(2) 0.57717(15) 0.0250 1.0000 Uani .
C21 C 0.7207(3) -0.0888(2) 0.32806(15) 0.0233 1.0000 Uani .
C22 C 0.7800(3) -0.2084(3) 0.30074(15) 0.0262 1.0000 Uani .
C23 C 0.5899(4) -0.3087(3) 0.17966(18) 0.0334 1.0000 Uani .
C24 C 0.5712(4) -0.3839(3) 0.09572(18) 0.0394 1.0000 Uani .
C25 C 0.6521(4) -0.3070(3) 0.05396(17) 0.0378 1.0000 Uani .
C26 C 0.8177(4) -0.2559(3) 0.09706(18) 0.0376 1.0000 Uani .
C27 C 0.8272(3) -0.1826(3) 0.18039(16) 0.0274 1.0000 Uani .
C28 C 0.0475(3) 0.3701(3) 0.10853(16) 0.0292 1.0000 Uani .
C29 C -0.0904(3) 0.3468(3) 0.04257(16) 0.0315 1.0000 Uani .
C30 C -0.2222(4) 0.2169(3) -0.08389(18) 0.0420 1.0000 Uani .
C31 C -0.2513(5) 0.0906(4) -0.1440(2) 0.0502 1.0000 Uani .
C32 C -0.3195(5) -0.0126(4) -0.1158(2) 0.0572 1.0000 Uani .
C33 C -0.2230(6) -0.0049(4) -0.0378(2) 0.0646 1.0000 Uani .
C34 C -0.1950(5) 0.1259(4) 0.0188(2) 0.0473 1.0000 Uani .
C35 C 0.6660(3) 0.3251(3) 0.23070(16) 0.0277 1.0000 Uani .
C101 C 0.2761(3) 0.7113(2) 0.56195(14) 0.0169 1.0000 Uani .
C102 C 0.2896(3) 0.8414(2) 0.59666(14) 0.0189 1.0000 Uani .
C103 C 0.2056(3) 0.9086(2) 0.55988(14) 0.0191 1.0000 Uani .
C104 C 0.1071(3) 0.8514(2) 0.48628(14) 0.0208 1.0000 Uani .
C105 C 0.0946(3) 0.7260(2) 0.45216(14) 0.0199 1.0000 Uani .
C106 C 0.1770(3) 0.6532(2) 0.48845(14) 0.0181 1.0000 Uani .
C107 C 0.1614(3) 0.5235(2) 0.44834(15) 0.0221 1.0000 Uani .
C108 C 0.2453(6) 0.3251(4) 0.4188(3) 0.0165 1.0000 Uani .
C109 C 0.2669(5) 0.2418(4) 0.4699(3) 0.0166 1.0000 Uani .
C110 C 0.4935(3) 0.2730(2) 0.57205(15) 0.0227 1.0000 Uani .
C111 C 0.5974(3) 0.3346(2) 0.64459(14) 0.0195 1.0000 Uani .
C112 C 0.6985(3) 0.2689(3) 0.67675(16) 0.0254 1.0000 Uani .
C113 C 0.8049(3) 0.3242(3) 0.74456(16) 0.0270 1.0000 Uani .
C114 C 0.8142(3) 0.4512(3) 0.78393(15) 0.0229 1.0000 Uani .
C115 C 0.7175(3) 0.5188(2) 0.75517(15) 0.0212 1.0000 Uani .
C116 C 0.6067(3) 0.4624(2) 0.68502(14) 0.0183 1.0000 Uani .
C117 C 0.1092(3) 0.2676(2) 0.35068(15) 0.0247 1.0000 Uani .
C118 C 0.1350(7) 0.1401(5) 0.3048(3) 0.0270 1.0000 Uani .
C119 C 0.1597(6) 0.0542(4) 0.3547(3) 0.0267 1.0000 Uani .
C120 C 0.2992(3) 0.1191(2) 0.42283(15) 0.0250 1.0000 Uani .
C121 C 0.2793(3) 1.0888(2) 0.67194(15) 0.0233 1.0000 Uani .
C122 C 0.2200(3) 1.2084(3) 0.69926(15) 0.0262 1.0000 Uani .
C123 C 0.4101(4) 1.3087(3) 0.82034(18) 0.0334 1.0000 Uani .
C124 C 0.4288(4) 1.3839(3) 0.90428(18) 0.0394 1.0000 Uani .
C125 C 0.3479(4) 1.3070(3) 0.94604(17) 0.0378 1.0000 Uani .
C126 C 0.1823(4) 1.2559(3) 0.90294(18) 0.0376 1.0000 Uani .
C127 C 0.1728(3) 1.1826(3) 0.81961(16) 0.0274 1.0000 Uani .
C128 C 0.9525(3) 0.6299(3) 0.89147(16) 0.0292 1.0000 Uani .
C129 C 1.0904(3) 0.6532(3) 0.95743(16) 0.0315 1.0000 Uani .
C130 C 1.2222(4) 0.7831(3) 1.08389(18) 0.0420 1.0000 Uani .
C131 C 1.2513(5) 0.9094(4) 1.1440(2) 0.0502 1.0000 Uani .
C132 C 1.3195(5) 1.0126(4) 1.1158(2) 0.0572 1.0000 Uani .
C133 C 1.2230(6) 1.0049(4) 1.0378(2) 0.0646 1.0000 Uani .
C134 C 1.1950(5) 0.8741(4) 0.9812(2) 0.0473 1.0000 Uani .
C135 C 0.3340(3) 0.6749(3) 0.76930(16) 0.0277 1.0000 Uani .
H21 H 0.6439 0.1200 0.3558 0.0219 1.0000 Uiso R
H41 H 0.9462 0.1017 0.5390 0.0244 1.0000 Uiso R
H51 H 0.9711 0.3146 0.5974 0.0225 1.0000 Uiso R
H71 H 0.9080 0.5096 0.6009 0.0276 1.0000 Uiso R
H81 H 0.8789 0.7227 0.5372 0.0209 1.0000 Uiso R
H91 H 0.5995 0.7047 0.5776 0.0204 1.0000 Uiso R
H101 H 0.5050 0.8113 0.4516 0.0270 1.0000 Uiso R
H121 H 0.3086 0.8157 0.3499 0.0298 1.0000 Uiso R
H131 H 0.1282 0.7192 0.2345 0.0322 1.0000 Uiso R
H151 H 0.2760 0.3979 0.2187 0.0250 1.0000 Uiso R
H171 H 0.9866 0.7084 0.6559 0.0296 1.0000 Uiso R
H172 H 0.8285 0.6937 0.6757 0.0296 1.0000 Uiso R
H181 H 0.9528 0.8953 0.7370 0.0339 1.0000 Uiso R
H182 H 0.9910 0.9112 0.6618 0.0339 1.0000 Uiso R
H191 H 0.7953 1.0108 0.6843 0.0343 1.0000 Uiso R
H192 H 0.6994 0.8896 0.6895 0.0343 1.0000 Uiso R
H201 H 0.7709 0.9128 0.5517 0.0300 1.0000 Uiso R
H202 H 0.6093 0.9103 0.5669 0.0300 1.0000 Uiso R
H211 H 0.7454 -0.0310 0.2990 0.0269 1.0000 Uiso R
H212 H 0.6101 -0.1099 0.3207 0.0272 1.0000 Uiso R
H221 H 0.8936 -0.1865 0.3200 0.0311 1.0000 Uiso R
H222 H 0.7373 -0.2701 0.3229 0.0309 1.0000 Uiso R
H231 H 0.5429 -0.3608 0.2064 0.0401 1.0000 Uiso R
H232 H 0.5426 -0.2372 0.1803 0.0400 1.0000 Uiso R
H241 H 0.6170 -0.4568 0.0927 0.0468 1.0000 Uiso R
H242 H 0.4642 -0.4118 0.0691 0.0467 1.0000 Uiso R
H251 H 0.6438 -0.3569 0.0019 0.0460 1.0000 Uiso R
H252 H 0.6027 -0.2357 0.0528 0.0461 1.0000 Uiso R
H261 H 0.8659 -0.3280 0.0965 0.0460 1.0000 Uiso R
H262 H 0.8690 -0.2006 0.0732 0.0462 1.0000 Uiso R
H271 H 0.9326 -0.1518 0.2092 0.0329 1.0000 Uiso R
H272 H 0.7804 -0.1113 0.1800 0.0330 1.0000 Uiso R
H281 H 0.0255 0.3222 0.1439 0.0347 1.0000 Uiso R
H282 H 0.1354 0.3491 0.0887 0.0346 1.0000 Uiso R
H291 H -0.0690 0.4071 0.0153 0.0374 1.0000 Uiso R
H292 H -0.1787 0.3619 0.0639 0.0373 1.0000 Uiso R
H301 H -0.3208 0.2326 -0.0737 0.0493 1.0000 Uiso R
H302 H -0.1746 0.2816 -0.1028 0.0493 1.0000 Uiso R
H311 H -0.3155 0.0898 -0.1918 0.0610 1.0000 Uiso R
H312 H -0.1525 0.0743 -0.1544 0.0607 1.0000 Uiso R
H321 H -0.4230 -0.0042 -0.1096 0.0691 1.0000 Uiso R
H322 H -0.3270 -0.0940 -0.1512 0.0695 1.0000 Uiso R
H331 H -0.2777 -0.0649 -0.0173 0.0773 1.0000 Uiso R
H332 H -0.1283 -0.0272 -0.0444 0.0770 1.0000 Uiso R
H341 H -0.2948 0.1438 0.0260 0.0570 1.0000 Uiso R
H342 H -0.1327 0.1315 0.0693 0.0567 1.0000 Uiso R
H351 H 0.6143 0.3316 0.2717 0.0331 1.0000 Uiso R
H1021 H 0.3561 0.8800 0.6442 0.0219 1.0000 Uiso R
H1041 H 0.0538 0.8983 0.4610 0.0244 1.0000 Uiso R
H1051 H 0.0289 0.6854 0.4026 0.0225 1.0000 Uiso R
H1071 H 0.0920 0.4904 0.3991 0.0276 1.0000 Uiso R
H1081 H 0.3344 0.3383 0.4001 0.0198 1.0000 Uiso R
H1091 H 0.1782 0.2253 0.4884 0.0200 1.0000 Uiso R
H1101 H 0.4950 0.1887 0.5484 0.0270 1.0000 Uiso R
H1121 H 0.6914 0.1843 0.6501 0.0298 1.0000 Uiso R
H1131 H 0.8718 0.2808 0.7655 0.0322 1.0000 Uiso R
H1151 H 0.7240 0.6021 0.7813 0.0250 1.0000 Uiso R
H1171 H 0.0184 0.2554 0.3681 0.0296 1.0000 Uiso R
H1172 H 0.1012 0.3210 0.3192 0.0296 1.0000 Uiso R
H1181 H 0.2224 0.1545 0.2850 0.0320 1.0000 Uiso R
H1182 H 0.0480 0.1000 0.2633 0.0320 1.0000 Uiso R
H1191 H 0.0717 0.0374 0.3736 0.0320 1.0000 Uiso R
H1192 H 0.1772 -0.0224 0.3248 0.0320 1.0000 Uiso R
H1201 H 0.3152 0.0662 0.4542 0.0300 1.0000 Uiso R
H1202 H 0.3874 0.1365 0.4041 0.0300 1.0000 Uiso R
H1211 H 0.2546 1.0310 0.7010 0.0269 1.0000 Uiso R
H1212 H 0.3899 1.1099 0.6793 0.0272 1.0000 Uiso R
H1221 H 0.1064 1.1865 0.6800 0.0311 1.0000 Uiso R
H1222 H 0.2627 1.2701 0.6771 0.0309 1.0000 Uiso R
H1231 H 0.4571 1.3608 0.7936 0.0401 1.0000 Uiso R
H1232 H 0.4574 1.2372 0.8197 0.0400 1.0000 Uiso R
H1241 H 0.3830 1.4568 0.9073 0.0468 1.0000 Uiso R
H1242 H 0.5358 1.4118 0.9309 0.0467 1.0000 Uiso R
H1251 H 0.3562 1.3569 0.9981 0.0460 1.0000 Uiso R
H1252 H 0.3973 1.2357 0.9472 0.0461 1.0000 Uiso R
H1261 H 0.1341 1.3280 0.9035 0.0460 1.0000 Uiso R
H1262 H 0.1310 1.2006 0.9268 0.0462 1.0000 Uiso R
H1271 H 0.0674 1.1518 0.7908 0.0329 1.0000 Uiso R
H1272 H 0.2196 1.1113 0.8200 0.0330 1.0000 Uiso R
H1281 H 0.9745 0.6778 0.8561 0.0347 1.0000 Uiso R
H1282 H 0.8646 0.6509 0.9113 0.0346 1.0000 Uiso R
H1291 H 1.0690 0.5929 0.9847 0.0374 1.0000 Uiso R
H1292 H 1.1787 0.6381 0.9361 0.0373 1.0000 Uiso R
H1301 H 1.3208 0.7674 1.0737 0.0493 1.0000 Uiso R
H1302 H 1.1746 0.7184 1.1028 0.0493 1.0000 Uiso R
H1311 H 1.3155 0.9102 1.1918 0.0610 1.0000 Uiso R
H1312 H 1.1525 0.9257 1.1544 0.0607 1.0000 Uiso R
H1321 H 1.4230 1.0042 1.1096 0.0691 1.0000 Uiso R
H1322 H 1.3270 1.0940 1.1512 0.0695 1.0000 Uiso R
H1331 H 1.2777 1.0649 1.0173 0.0773 1.0000 Uiso R
H1332 H 1.1283 1.0272 1.0444 0.0770 1.0000 Uiso R
H1341 H 1.2948 0.8562 0.9740 0.0570 1.0000 Uiso R
H1342 H 1.1327 0.8685 0.9307 0.0567 1.0000 Uiso R
H1351 H 0.3857 0.6684 0.7283 0.0331 1.0000 Uiso R

loop_
_atom_site_aniso_label
_atom_site_aniso_U_11
_atom_site_aniso_U_22
_atom_site_aniso_U_33
_atom_site_aniso_U_23
_atom_site_aniso_U_13
_atom_site_aniso_U_12
Ni1 0.0183(2) 0.0142(2) 0.0150(2) 0.00274(16) 0.00219(16) 0.00545(16)
Ni101 0.0183(2) 0.0142(2) 0.0150(2) 0.00274(16) 0.00219(16) 0.00545(16)
Cl1 0.0490(5) 0.0360(4) 0.0531(5) 0.0061(4) 0.0130(4) -0.0025(4)
Cl2 0.0470(4) 0.0345(4) 0.0299(4) 0.0108(3) 0.0055(3) 0.0181(3)
Cl3 0.0438(4) 0.0463(4) 0.0348(4) 0.0181(3) 0.0069(3) 0.0198(4)
Cl101 0.0490(5) 0.0360(4) 0.0531(5) 0.0061(4) 0.0130(4) -0.0025(4)
Cl102 0.0470(4) 0.0345(4) 0.0299(4) 0.0108(3) 0.0055(3) 0.0181(3)
Cl103 0.0438(4) 0.0463(4) 0.0348(4) 0.0181(3) 0.0069(3) 0.0198(4)
O1 0.0226(9) 0.0188(9) 0.0168(8) 0.0031(7) -0.0008(7) 0.0082(7)
O2 0.0265(9) 0.0171(9) 0.0189(9) 0.0026(7) 0.0008(7) 0.0092(7)
O3 0.0370(11) 0.0166(9) 0.0169(9) 0.0027(7) 0.0029(8) 0.0114(8)
O4 0.0300(10) 0.0293(10) 0.0205(9) 0.0036(8) -0.0039(8) 0.0106(8)
O101 0.0226(9) 0.0188(9) 0.0168(8) 0.0031(7) -0.0008(7) 0.0082(7)
O102 0.0265(9) 0.0171(9) 0.0189(9) 0.0026(7) 0.0008(7) 0.0092(7)
O103 0.0370(11) 0.0166(9) 0.0169(9) 0.0027(7) 0.0029(8) 0.0114(8)
O104 0.0300(10) 0.0293(10) 0.0205(9) 0.0036(8) -0.0039(8) 0.0106(8)
N1 0.0252(11) 0.0137(10) 0.0209(11) 0.0003(8) 0.0000(9) 0.0050(9)
N2 0.0294(12) 0.0203(11) 0.0182(11) 0.0007(9) -0.0015(9) 0.0084(9)
N3 0.0365(13) 0.0206(11) 0.0199(11) 0.0028(9) 0.0071(10) 0.0054(10)
N4 0.0285(12) 0.0366(14) 0.0195(11) 0.0041(10) 0.0029(9) 0.0022(10)
N101 0.0252(11) 0.0137(10) 0.0209(11) 0.0003(8) 0.0000(9) 0.0050(9)
N102 0.0294(12) 0.0203(11) 0.0182(11) 0.0007(9) -0.0015(9) 0.0084(9)
N103 0.0365(13) 0.0206(11) 0.0199(11) 0.0028(9) 0.0071(10) 0.0054(10)
N104 0.0285(12) 0.0366(14) 0.0195(11) 0.0041(10) 0.0029(9) 0.0022(10)
C1 0.0195(12) 0.0177(12) 0.0156(11) 0.0053(9) 0.0066(9) 0.0066(9)
C2 0.0215(12) 0.0182(12) 0.0152(11) 0.0029(9) 0.0022(9) 0.0056(10)
C3 0.0254(13) 0.0165(12) 0.0170(12) 0.0041(9) 0.0084(10) 0.0074(10)
C4 0.0260(13) 0.0209(12) 0.0184(12) 0.0080(10) 0.0048(10) 0.0104(10)
C5 0.0207(12) 0.0221(13) 0.0151(11) 0.0048(10) 0.0006(9) 0.0049(10)
C6 0.0196(12) 0.0174(12) 0.0182(12) 0.0044(9) 0.0049(9) 0.0075(9)
C7 0.0240(13) 0.0191(13) 0.0186(12) 0.0029(10) -0.0028(10) 0.0060(10)
C8 0.017(2) 0.015(2) 0.017(2) 0.0008(19) 0.005(2) 0.0039(19)
C9 0.019(2) 0.016(2) 0.013(2) 0.0021(18) -0.0002(19) 0.0020(19)
C10 0.0283(13) 0.0178(12) 0.0215(13) 0.0039(10) 0.0047(11) 0.0091(10)
C11 0.0215(12) 0.0195(12) 0.0183(12) 0.0059(10) 0.0043(10) 0.0073(10)
C12 0.0337(15) 0.0207(13) 0.0237(13) 0.0068(11) 0.0062(11) 0.0125(11)
C13 0.0312(14) 0.0276(14) 0.0246(14) 0.0090(11) 0.0031(11) 0.0166(12)
C14 0.0233(13) 0.0281(14) 0.0177(12) 0.0068(10) 0.0042(10) 0.0079(11)
C15 0.0235(13) 0.0212(12) 0.0188(12) 0.0053(10) 0.0045(10) 0.0069(10)
C16 0.0206(12) 0.0200(12) 0.0167(12) 0.0072(10) 0.0055(9) 0.0071(10)
C17 0.0273(14) 0.0183(13) 0.0227(13) 0.0018(10) -0.0023(11) 0.0057(10)
C18 0.027(3) 0.019(3) 0.026(3) -0.003(2) -0.005(2) 0.001(2)
C19 0.035(3) 0.020(3) 0.024(3) -0.001(2) 0.002(2) 0.006(2)
C20 0.0300(14) 0.0181(13) 0.0230(13) 0.0014(10) 0.0006(11) 0.0095(11)
C21 0.0300(14) 0.0199(13) 0.0178(12) 0.0016(10) 0.0037(10) 0.0090(11)
C22 0.0394(16) 0.0202(13) 0.0196(13) 0.0041(10) 0.0065(11) 0.0125(12)
C23 0.0337(16) 0.0283(15) 0.0314(16) 0.0037(12) 0.0076(13) -0.0037(12)
C24 0.0486(19) 0.0287(16) 0.0276(15) 0.0002(12) 0.0013(14) -0.0059(14)
C25 0.0501(19) 0.0350(17) 0.0218(14) 0.0045(12) 0.0044(13) 0.0020(14)
C26 0.0433(18) 0.0406(18) 0.0295(16) 0.0079(14) 0.0142(14) 0.0090(14)
C27 0.0285(14) 0.0269(14) 0.0238(14) 0.0054(11) 0.0059(11) 0.0022(11)
C28 0.0287(14) 0.0325(15) 0.0218(13) 0.0024(11) 0.0013(11) 0.0095(12)
C29 0.0299(15) 0.0376(16) 0.0228(14) 0.0050(12) 0.0009(12) 0.0092(13)
C30 0.0446(19) 0.049(2) 0.0229(15) 0.0079(14) -0.0025(13) 0.0010(16)
C31 0.053(2) 0.055(2) 0.0269(17) 0.0016(16) 0.0025(15) -0.0057(18)
C32 0.055(2) 0.054(2) 0.043(2) 0.0017(18) 0.0028(18) -0.0142(19)
C33 0.081(3) 0.044(2) 0.052(2) 0.0131(19) -0.001(2) -0.012(2)
C34 0.053(2) 0.053(2) 0.0291(17) 0.0126(15) 0.0049(15) -0.0038(17)
C35 0.0317(15) 0.0282(14) 0.0237(14) 0.0065(11) 0.0083(11) 0.0086(12)
C101 0.0195(12) 0.0177(12) 0.0156(11) 0.0053(9) 0.0066(9) 0.0066(9)
C102 0.0215(12) 0.0182(12) 0.0152(11) 0.0029(9) 0.0022(9) 0.0056(10)
C103 0.0254(13) 0.0165(12) 0.0170(12) 0.0041(9) 0.0084(10) 0.0074(10)
C104 0.0260(13) 0.0209(12) 0.0184(12) 0.0080(10) 0.0048(10) 0.0104(10)
C105 0.0207(12) 0.0221(13) 0.0151(11) 0.0048(10) 0.0006(9) 0.0049(10)
C106 0.0196(12) 0.0174(12) 0.0182(12) 0.0044(9) 0.0049(9) 0.0075(9)
C107 0.0240(13) 0.0191(13) 0.0186(12) 0.0029(10) -0.0028(10) 0.0060(10)
C108 0.022(3) 0.015(2) 0.014(2) 0.0019(18) 0.010(2) 0.007(2)
C109 0.013(2) 0.015(2) 0.021(2) 0.0040(18) 0.0066(19) -0.0010(18)
C110 0.0283(13) 0.0178(12) 0.0215(13) 0.0039(10) 0.0047(11) 0.0091(10)
C111 0.0215(12) 0.0195(12) 0.0183(12) 0.0059(10) 0.0043(10) 0.0073(10)
C112 0.0337(15) 0.0207(13) 0.0237(13) 0.0068(11) 0.0062(11) 0.0125(11)
C113 0.0312(14) 0.0276(14) 0.0246(14) 0.0090(11) 0.0031(11) 0.0166(12)
C114 0.0233(13) 0.0281(14) 0.0177(12) 0.0068(10) 0.0042(10) 0.0079(11)
C115 0.0235(13) 0.0212(12) 0.0188(12) 0.0053(10) 0.0045(10) 0.0069(10)
C116 0.0206(12) 0.0200(12) 0.0167(12) 0.0072(10) 0.0055(9) 0.0071(10)
C117 0.0273(14) 0.0183(13) 0.0227(13) 0.0018(10) -0.0023(11) 0.0057(10)
C118 0.032(3) 0.020(3) 0.022(3) 0.000(2) 0.000(3) 0.005(2)
C119 0.031(3) 0.014(2) 0.027(3) 0.001(2) -0.006(2) 0.003(2)
C120 0.0300(14) 0.0181(13) 0.0230(13) 0.0014(10) 0.0006(11) 0.0095(11)
C121 0.0300(14) 0.0199(13) 0.0178(12) 0.0016(10) 0.0037(10) 0.0090(11)
C122 0.0394(16) 0.0202(13) 0.0196(13) 0.0041(10) 0.0065(11) 0.0125(12)
C123 0.0337(16) 0.0283(15) 0.0314(16) 0.0037(12) 0.0076(13) -0.0037(12)
C124 0.0486(19) 0.0287(16) 0.0276(15) 0.0002(12) 0.0013(14) -0.0059(14)
C125 0.0501(19) 0.0350(17) 0.0218(14) 0.0045(12) 0.0044(13) 0.0020(14)
C126 0.0433(18) 0.0406(18) 0.0295(16) 0.0079(14) 0.0142(14) 0.0090(14)
C127 0.0285(14) 0.0269(14) 0.0238(14) 0.0054(11) 0.0059(11) 0.0022(11)
C128 0.0287(14) 0.0325(15) 0.0218(13) 0.0024(11) 0.0013(11) 0.0095(12)
C129 0.0299(15) 0.0376(16) 0.0228(14) 0.0050(12) 0.0009(12) 0.0092(13)
C130 0.0446(19) 0.049(2) 0.0229(15) 0.0079(14) -0.0025(13) 0.0010(16)
C131 0.053(2) 0.055(2) 0.0269(17) 0.0016(16) 0.0025(15) -0.0057(18)
C132 0.055(2) 0.054(2) 0.043(2) 0.0017(18) 0.0028(18) -0.0142(19)
C133 0.081(3) 0.044(2) 0.052(2) 0.0131(19) -0.001(2) -0.012(2)
C134 0.053(2) 0.053(2) 0.0291(17) 0.0126(15) 0.0049(15) -0.0038(17)
C135 0.0317(15) 0.0282(14) 0.0237(14) 0.0065(11) 0.0083(11) 0.0086(12)

loop_
_atom_type_symbol
_atom_type_scat_dispersion_real
_atom_type_scat_dispersion_imag
_atom_type_scat_Cromer_Mann_a1
_atom_type_scat_Cromer_Mann_b1
_atom_type_scat_Cromer_Mann_a2
_atom_type_scat_Cromer_Mann_b2
_atom_type_scat_Cromer_Mann_a3
_atom_type_scat_Cromer_Mann_b3
_atom_type_scat_Cromer_Mann_a4
_atom_type_scat_Cromer_Mann_b4
_atom_type_scat_Cromer_Mann_c
_atom_type_scat_source
C 0.0181 0.0091 2.3100 20.8439 1.0200 10.2075 1.5886 0.5687 0.8650 51.6512 0.2156 'International Tables Vol C 4.2.6.8 and 6.1.1.4'
H 0.0000 0.0000 0.4930 10.5109 0.3229 26.1257 0.1402 3.1424 0.0408 57.7998 0.0030 'International Tables Vol C 4.2.6.8 and 6.1.1.4'
Cl 0.3639 0.7018 11.4604 0.0104 7.1964 1.1662 6.2556 18.5194 1.6455 47.7784 -9.5574 'International Tables Vol C 4.2.6.8 and 6.1.1.4'
N 0.0311 0.0180 12.2126 0.0057 3.1322 9.8933 2.0125 28.9975 1.1663 0.5826 -11.5290 'International Tables Vol C 4.2.6.8 and 6.1.1.4'
Ni -3.0029 0.5091 12.8376 3.8785 7.2920 0.2565 4.4438 12.1763 2.3800 66.3421 1.0341 'International Tables Vol C 4.2.6.8 and 6.1.1.4'
O 0.0492 0.0322 3.0485 13.2771 2.2868 5.7011 1.5463 0.3239 0.8670 32.9089 0.2508 'International Tables Vol C 4.2.6.8 and 6.1.1.4'

loop_
_geom_angle_atom_site_label_1
_geom_angle_atom_site_label_2
_geom_angle_atom_site_label_3
_geom_angle
_geom_angle_publ_flag
Ni101 Ni1 O1 99.69(6) yes
Ni101 Ni1 O2 101.77(6) yes
O1 Ni1 O2 83.74(7) yes
Ni101 Ni1 N1 77.79(7) yes
O1 Ni1 N1 94.87(8) yes
O2 Ni1 N1 178.47(9) yes
Ni101 Ni1 N2 80.24(8) yes
O1 Ni1 N2 178.65(9) yes
O2 Ni1 N2 94.94(9) yes
N1 Ni1 N2 86.43(9) yes
Ni1 Ni101 O101 99.69(6) yes
Ni1 Ni101 O102 101.77(6) yes
O101 Ni101 O102 83.74(7) yes
Ni1 Ni101 N101 77.79(7) yes
O101 Ni101 N101 94.87(8) yes
O102 Ni101 N101 178.47(9) yes
Ni1 Ni101 N102 80.24(8) yes
O101 Ni101 N102 178.65(9) yes
O102 Ni101 N102 94.94(9) yes
N101 Ni101 N102 86.43(9) yes
Ni1 O1 C1 127.54(16) yes
Ni1 O2 C16 127.78(16) yes
C3 O3 C21 117.17(19) yes
C14 O4 C28 118.5(2) yes
Ni101 O101 C101 127.54(16) yes
Ni101 O102 C116 127.78(16) yes
C103 O103 C121 117.17(19) yes
C114 O104 C128 118.5(2) yes
Ni1 N1 C7 126.76(18) yes
Ni1 N1 C8 111.6(2) yes
C7 N1 C8 120.4(3) yes
Ni1 N2 C9 110.8(2) yes
Ni1 N2 C10 126.44(19) yes
C9 N2 C10 120.0(3) yes
C22 N3 C23 113.9(2) yes
C22 N3 C27 114.1(2) yes
C23 N3 C27 111.8(2) yes
C29 N4 C30 109.2(3) yes
C29 N4 C34 112.6(3) yes
C30 N4 C34 110.0(3) yes
Ni101 N101 C107 126.76(18) yes
Ni101 N101 C108 111.2(2) yes
C107 N101 C108 120.2(3) yes
Ni101 N102 C109 111.5(2) yes
Ni101 N102 C110 126.44(19) yes
C109 N102 C110 120.5(3) yes
C122 N103 C123 113.9(2) yes
C122 N103 C127 114.1(2) yes
C123 N103 C127 111.8(2) yes
C129 N104 C130 109.2(3) yes
C129 N104 C134 112.6(3) yes
C130 N104 C134 110.0(3) yes
O1 C1 C2 117.7(2) yes
O1 C1 C6 123.9(2) yes
C2 C1 C6 118.5(2) yes
C1 C2 C3 120.6(2) yes
C1 C2 H21 118.6 no
C3 C2 H21 120.8 no
C2 C3 O3 123.6(2) yes
C2 C3 C4 121.2(2) yes
O3 C3 C4 115.2(2) yes
C3 C4 C5 118.5(2) yes
C3 C4 H41 120.6 no
C5 C4 H41 120.8 no
C4 C5 C6 122.0(2) yes
C4 C5 H51 120.0 no
C6 C5 H51 117.9 no
C5 C6 C1 119.2(2) yes
C5 C6 C7 118.9(2) yes
C1 C6 C7 121.9(2) yes
C6 C7 N1 124.9(2) yes
C6 C7 H71 117.4 no
N1 C7 H71 117.7 no
N1 C8 C9 104.1(4) yes
N1 C8 C17 116.4(4) yes
C9 C8 C17 110.6(4) yes
N1 C8 H81 108.5 no
C9 C8 H81 108.5 no
C17 C8 H81 108.6 no
N2 C9 C8 103.0(4) yes
N2 C9 C20 114.1(3) yes
C8 C9 C20 110.4(4) yes
N2 C9 H91 109.7 no
C8 C9 H91 109.7 no
C20 C9 H91 109.7 no
N2 C10 C11 125.6(2) yes
N2 C10 H101 117.4 no
C11 C10 H101 117.0 no
C10 C11 C12 119.4(2) yes
C10 C11 C16 121.9(2) yes
C12 C11 C16 118.7(2) yes
C11 C12 C13 122.3(3) yes
C11 C12 H121 118.4 no
C13 C12 H121 119.3 no
C12 C13 C14 118.7(2) yes
C12 C13 H131 122.1 no
C14 C13 H131 119.2 no
C13 C14 O4 114.5(2) yes
C13 C14 C15 121.1(2) yes
O4 C14 C15 124.4(2) yes
C14 C15 C16 120.6(2) yes
C14 C15 H151 120.8 no
C16 C15 H151 118.6 no
C11 C16 C15 118.6(2) yes
C11 C16 O2 123.2(2) yes
C15 C16 O2 118.2(2) yes
C8 C17 C18 111.2(3) yes
C8 C17 H171 109.0 no
C18 C17 H171 109.0 no
C8 C17 H172 109.1 no
C18 C17 H172 109.1 no
H171 C17 H172 109.5 no
C17 C18 C19 112.6(5) yes
C17 C18 H181 108.7 no
C19 C18 H181 108.7 no
C17 C18 H182 108.7 no
C19 C18 H182 108.6 no
H181 C18 H182 109.5 no
C18 C19 C20 111.1(4) yes
C18 C19 H191 109.1 no
C20 C19 H191 109.1 no
C18 C19 H192 109.0 no
C20 C19 H192 109.1 no
H191 C19 H192 109.5 no
C9 C20 C19 105.9(3) yes
C9 C20 H201 110.4 no
C19 C20 H201 110.4 no
C9 C20 H202 110.3 no
C19 C20 H202 110.4 no
H201 C20 H202 109.5 no
O3 C21 C22 106.9(2) yes
O3 C21 H211 110.9 no
C22 C21 H211 110.6 no
O3 C21 H212 109.7 no
C22 C21 H212 109.7 no
H211 C21 H212 108.9 no
C21 C22 N3 115.1(2) yes
C21 C22 H221 107.6 no
N3 C22 H221 105.8 no
C21 C22 H222 108.9 no
N3 C22 H222 110.0 no
H221 C22 H222 109.3 no
N3 C23 C24 110.2(3) yes
N3 C23 H231 109.2 no
C24 C23 H231 110.2 no
N3 C23 H232 108.3 no
C24 C23 H232 107.8 no
H231 C23 H232 111.0 no
C23 C24 C25 111.3(3) yes
C23 C24 H241 110.3 no
C25 C24 H241 106.6 no
C23 C24 H242 110.9 no
C25 C24 H242 108.9 no
H241 C24 H242 108.9 no
C24 C25 C26 109.9(3) yes
C24 C25 H251 110.4 no
C26 C25 H251 111.0 no
C24 C25 H252 108.3 no
C26 C25 H252 108.4 no
H251 C25 H252 108.8 no
C25 C26 C27 109.8(3) yes
C25 C26 H261 107.3 no
C27 C26 H261 108.9 no
C25 C26 H262 110.7 no
C27 C26 H262 109.0 no
H261 C26 H262 110.9 no
C26 C27 N3 110.5(2) yes
C26 C27 H271 110.7 no
N3 C27 H271 108.2 no
C26 C27 H272 107.9 no
N3 C27 H272 110.9 no
H271 C27 H272 108.6 no
O4 C28 C29 105.1(2) yes
O4 C28 H281 109.2 no
C29 C28 H281 111.3 no
O4 C28 H282 110.2 no
C29 C28 H282 110.3 no
H281 C28 H282 110.7 no
C28 C29 N4 112.6(2) yes
C28 C29 H291 107.7 no
N4 C29 H291 109.0 no
C28 C29 H292 108.7 no
N4 C29 H292 110.2 no
H291 C29 H292 108.6 no
N4 C30 C31 111.7(3) yes
N4 C30 H301 107.7 no
C31 C30 H301 108.2 no
N4 C30 H302 109.3 no
C31 C30 H302 109.5 no
H301 C30 H302 110.5 no
C30 C31 C32 111.1(3) yes
C30 C31 H311 111.0 no
C32 C31 H311 111.0 no
C30 C31 H312 108.6 no
C32 C31 H312 107.8 no
H311 C31 H312 107.2 no
C31 C32 C33 110.4(3) yes
C31 C32 H321 110.0 no
C33 C32 H321 107.8 no
C31 C32 H322 111.5 no
C33 C32 H322 108.6 no
H321 C32 H322 108.3 no
C32 C33 C34 111.0(4) yes
C32 C33 H331 108.7 no
C34 C33 H331 108.6 no
C32 C33 H332 108.9 no
C34 C33 H332 110.5 no
H331 C33 H332 109.1 no
C33 C34 N4 111.0(3) yes
C33 C34 H341 108.2 no
N4 C34 H341 108.1 no
C33 C34 H342 111.5 no
N4 C34 H342 110.3 no
H341 C34 H342 107.6 no
Cl2 C35 Cl1 109.98(16) yes
Cl2 C35 Cl3 109.79(15) yes
Cl1 C35 Cl3 110.00(16) yes
Cl2 C35 H351 107.5 no
Cl1 C35 H351 109.7 no
Cl3 C35 H351 109.8 no
O101 C101 C102 117.7(2) yes
O101 C101 C106 123.9(2) yes
C102 C101 C106 118.5(2) yes
C101 C102 C103 120.6(2) yes
C101 C102 H1021 118.6 no
C103 C102 H1021 120.8 no
C102 C103 O103 123.6(2) yes
C102 C103 C104 121.2(2) yes
O103 C103 C104 115.2(2) yes
C103 C104 C105 118.5(2) yes
C103 C104 H1041 120.6 no
C105 C104 H1041 120.8 no
C104 C105 C106 122.0(2) yes
C104 C105 H1051 120.0 no
C106 C105 H1051 117.9 no
C105 C106 C101 119.2(2) yes
C105 C106 C107 118.9(2) yes
C101 C106 C107 121.9(2) yes
C106 C107 N101 124.9(2) yes
C106 C107 H1071 117.4 no
N101 C107 H1071 117.7 no
N101 C108 C109 103.6(4) yes
N101 C108 C117 114.9(3) yes
C109 C108 C117 112.4(4) yes
N101 C108 H1081 108.6 no
C109 C108 H1081 108.6 no
C117 C108 H1081 108.5 no
N102 C109 C108 102.0(4) yes
N102 C109 C120 114.8(3) yes
C108 C109 C120 108.5(4) yes
N102 C109 H1091 110.4 no
C108 C109 H1091 110.4 no
C120 C109 H1091 110.4 no
N102 C110 C111 125.6(2) yes
N102 C110 H1101 117.4 no
C111 C110 H1101 117.0 no
C110 C111 C112 119.4(2) yes
C110 C111 C116 121.9(2) yes
C112 C111 C116 118.7(2) yes
C111 C112 C113 122.3(3) yes
C111 C112 H1121 118.4 no
C113 C112 H1121 119.3 no
C112 C113 C114 118.7(2) yes
C112 C113 H1131 122.1 no
C114 C113 H1131 119.2 no
C113 C114 O104 114.5(2) yes
C113 C114 C115 121.1(2) yes
O104 C114 C115 124.4(2) yes
C114 C115 C116 120.6(2) yes
C114 C115 H1151 120.8 no
C116 C115 H1151 118.6 no
C111 C116 C115 118.6(2) yes
C111 C116 O102 123.2(2) yes
C115 C116 O102 118.2(2) yes
C108 C117 C118 107.4(3) yes
C108 C117 H1171 109.9 no
C118 C117 H1171 110.0 no
C108 C117 H1172 110.0 no
C118 C117 H1172 110.1 no
H1171 C117 H1172 109.5 no
C117 C118 C119 112.0(5) yes
C117 C118 H1181 108.8 no
C119 C118 H1181 108.9 no
C117 C118 H1182 108.8 no
C119 C118 H1182 108.8 no
H1181 C118 H1182 109.5 no
C118 C119 C120 109.3(4) yes
C118 C119 H1191 109.5 no
C120 C119 H1191 109.5 no
C118 C119 H1192 109.5 no
C120 C119 H1192 109.5 no
H1191 C119 H1192 109.5 no
C119 C120 C109 108.1(3) yes
C119 C120 H1201 109.8 no
C109 C120 H1201 109.8 no
C119 C120 H1202 109.8 no
C109 C120 H1202 109.8 no
H1201 C120 H1202 109.5 no
O103 C121 C122 106.9(2) yes
O103 C121 H1211 110.9 no
C122 C121 H1211 110.6 no
O103 C121 H1212 109.7 no
C122 C121 H1212 109.7 no
H1211 C121 H1212 108.9 no
C121 C122 N103 115.1(2) yes
C121 C122 H1221 107.6 no
N103 C122 H1221 105.8 no
C121 C122 H1222 108.9 no
N103 C122 H1222 110.0 no
H1221 C122 H1222 109.3 no
N103 C123 C124 110.2(3) yes
N103 C123 H1231 109.2 no
C124 C123 H1231 110.2 no
N103 C123 H1232 108.3 no
C124 C123 H1232 107.8 no
H1231 C123 H1232 111.0 no
C123 C124 C125 111.3(3) yes
C123 C124 H1241 110.3 no
C125 C124 H1241 106.6 no
C123 C124 H1242 110.9 no
C125 C124 H1242 108.9 no
H1241 C124 H1242 108.9 no
C124 C125 C126 109.9(3) yes
C124 C125 H1251 110.4 no
C126 C125 H1251 111.0 no
C124 C125 H1252 108.3 no
C126 C125 H1252 108.4 no
H1251 C125 H1252 108.8 no
C125 C126 C127 109.8(3) yes
C125 C126 H1261 107.3 no
C127 C126 H1261 108.9 no
C125 C126 H1262 110.7 no
C127 C126 H1262 109.0 no
H1261 C126 H1262 110.9 no
C126 C127 N103 110.5(2) yes
C126 C127 H1271 110.7 no
N103 C127 H1271 108.2 no
C126 C127 H1272 107.9 no
N103 C127 H1272 110.9 no
H1271 C127 H1272 108.6 no
O104 C128 C129 105.1(2) yes
O104 C128 H1281 109.2 no
C129 C128 H1281 111.3 no
O104 C128 H1282 110.2 no
C129 C128 H1282 110.3 no
H1281 C128 H1282 110.7 no
C128 C129 N104 112.6(2) yes
C128 C129 H1291 107.7 no
N104 C129 H1291 109.0 no
C128 C129 H1292 108.7 no
N104 C129 H1292 110.2 no
H1291 C129 H1292 108.6 no
N104 C130 C131 111.7(3) yes
N104 C130 H1301 107.7 no
C131 C130 H1301 108.2 no
N104 C130 H1302 109.3 no
C131 C130 H1302 109.5 no
H1301 C130 H1302 110.5 no
C130 C131 C132 111.1(3) yes
C130 C131 H1311 111.0 no
C132 C131 H1311 111.0 no
C130 C131 H1312 108.6 no
C132 C131 H1312 107.8 no
H1311 C131 H1312 107.2 no
C131 C132 C133 110.4(3) yes
C131 C132 H1321 110.0 no
C133 C132 H1321 107.8 no
C131 C132 H1322 111.5 no
C133 C132 H1322 108.6 no
H1321 C132 H1322 108.3 no
C132 C133 C134 111.0(4) yes
C132 C133 H1331 108.7 no
C134 C133 H1331 108.6 no
C132 C133 H1332 108.9 no
C134 C133 H1332 110.5 no
H1331 C133 H1332 109.1 no
C133 C134 N104 111.0(3) yes
C133 C134 H1341 108.2 no
N104 C134 H1341 108.1 no
C133 C134 H1342 111.5 no
N104 C134 H1342 110.3 no
H1341 C134 H1342 107.6 no
Cl102 C135 Cl101 109.98(16) yes
Cl102 C135 Cl103 109.79(15) yes
Cl101 C135 Cl103 110.00(16) yes
Cl102 C135 H1351 107.5 no
Cl101 C135 H1351 109.7 no
Cl103 C135 H1351 109.8 no

loop_
_geom_bond_atom_site_label_1
_geom_bond_atom_site_label_2
_geom_bond_distance
_geom_bond_publ_flag
Ni1 Ni101 3.6917(9) yes
Ni1 O1 1.8495(17) yes
Ni1 O2 1.8490(18) yes
Ni1 N1 1.851(2) yes
Ni1 N2 1.851(2) yes
Ni101 O101 1.8495(17) yes
Ni101 O102 1.8490(18) yes
Ni101 N101 1.851(2) yes
Ni101 N102 1.851(2) yes
Cl1 C35 1.761(3) yes
Cl2 C35 1.769(3) yes
Cl3 C35 1.758(3) yes
Cl101 C135 1.761(3) yes
Cl102 C135 1.769(3) yes
Cl103 C135 1.758(3) yes
O1 C1 1.307(3) yes
O2 C16 1.308(3) yes
O3 C3 1.371(3) yes
O3 C21 1.434(3) yes
O4 C14 1.363(3) yes
O4 C28 1.438(3) yes
O101 C101 1.307(3) yes
O102 C116 1.308(3) yes
O103 C103 1.371(3) yes
O103 C121 1.434(3) yes
O104 C114 1.363(3) yes
O104 C128 1.438(3) yes
N1 C7 1.295(3) yes
N1 C8 1.481(5) yes
N2 C9 1.513(5) yes
N2 C10 1.289(3) yes
N3 C22 1.454(3) yes
N3 C23 1.451(4) yes
N3 C27 1.453(4) yes
N4 C29 1.462(4) yes
N4 C30 1.463(4) yes
N4 C34 1.459(4) yes
N101 C107 1.295(3) yes
N101 C108 1.517(5) yes
N102 C109 1.517(5) yes
N102 C110 1.289(3) yes
N103 C122 1.454(3) yes
N103 C123 1.451(4) yes
N103 C127 1.453(4) yes
N104 C129 1.462(4) yes
N104 C130 1.463(4) yes
N104 C134 1.459(4) yes
C1 C2 1.418(3) yes
C1 C6 1.410(3) yes
C2 C3 1.376(3) yes
C2 H21 0.922 no
C3 C4 1.409(4) yes
C4 C5 1.368(4) yes
C4 H41 0.932 no
C5 C6 1.413(3) yes
C5 H51 0.950 no
C6 C7 1.430(3) yes
C7 H71 0.951 no
C8 C9 1.508(7) yes
C8 C17 1.526(5) yes
C8 H81 0.950 no
C9 C20 1.550(5) yes
C9 H91 0.950 no
C10 C11 1.420(4) yes
C10 H101 0.942 no
C11 C12 1.414(4) yes
C11 C16 1.423(3) yes
C12 C13 1.362(4) yes
C12 H121 0.940 no
C13 C14 1.409(4) yes
C13 H131 0.933 no
C14 C15 1.377(4) yes
C15 C16 1.411(4) yes
C15 H151 0.926 no
C17 C18 1.510(6) yes
C17 H171 0.950 no
C17 H172 0.950 no
C18 C19 1.524(9) yes
C18 H181 0.950 no
C18 H182 0.950 no
C19 C20 1.551(6) yes
C19 H191 0.950 no
C19 H192 0.950 no
C20 H201 0.950 no
C20 H202 0.950 no
C21 C22 1.530(3) yes
C21 H211 0.982 no
C21 H212 0.976 no
C22 H221 1.000 no
C22 H222 0.972 no
C23 C24 1.526(4) yes
C23 H231 0.970 no
C23 H232 0.972 no
C24 C25 1.514(5) yes
C24 H241 0.975 no
C24 H242 0.969 no
C25 C26 1.514(5) yes
C25 H251 0.963 no
C25 H252 0.986 no
C26 C27 1.527(4) yes
C26 H261 0.984 no
C26 H262 0.974 no
C27 H271 0.969 no
C27 H272 0.970 no
C28 C29 1.517(4) yes
C28 H281 0.989 no
C28 H282 0.979 no
C29 H291 0.973 no
C29 H292 0.981 no
C30 C31 1.511(5) yes
C30 H301 0.986 no
C30 H302 0.975 no
C31 C32 1.504(6) yes
C31 H311 0.965 no
C31 H312 0.991 no
C32 C33 1.520(6) yes
C32 H321 0.987 no
C32 H322 0.963 no
C33 C34 1.521(5) yes
C33 H331 0.982 no
C33 H332 0.956 no
C34 H341 0.988 no
C34 H342 0.982 no
C35 H351 0.961 no
C101 C102 1.418(3) yes
C101 C106 1.410(3) yes
C102 C103 1.376(3) yes
C102 H1021 0.922 no
C103 C104 1.409(4) yes
C104 C105 1.368(4) yes
C104 H1041 0.932 no
C105 C106 1.413(3) yes
C105 H1051 0.950 no
C106 C107 1.430(3) yes
C107 H1071 0.951 no
C108 C109 1.516(7) yes
C108 C117 1.514(5) yes
C108 H1081 0.950 no
C109 C120 1.534(5) yes
C109 H1091 0.950 no
C110 C111 1.420(4) yes
C110 H1101 0.942 no
C111 C112 1.414(4) yes
C111 C116 1.423(3) yes
C112 C113 1.362(4) yes
C112 H1121 0.940 no
C113 C114 1.409(4) yes
C113 H1131 0.933 no
C114 C115 1.377(4) yes
C115 C116 1.411(4) yes
C115 H1151 0.926 no
C117 C118 1.544(6) yes
C117 H1171 0.950 no
C117 H1172 0.950 no
C118 C119 1.528(8) yes
C118 H1181 0.950 no
C118 H1182 0.950 no
C119 C120 1.542(5) yes
C119 H1191 0.950 no
C119 H1192 0.950 no
C120 H1201 0.950 no
C120 H1202 0.950 no
C121 C122 1.530(3) yes
C121 H1211 0.982 no
C121 H1212 0.976 no
C122 H1221 1.000 no
C122 H1222 0.972 no
C123 C124 1.526(4) yes
C123 H1231 0.970 no
C123 H1232 0.972 no
C124 C125 1.514(5) yes
C124 H1241 0.975 no
C124 H1242 0.969 no
C125 C126 1.514(5) yes
C125 H1251 0.963 no
C125 H1252 0.986 no
C126 C127 1.527(4) yes
C126 H1261 0.984 no
C126 H1262 0.974 no
C127 H1271 0.969 no
C127 H1272 0.970 no
C128 C129 1.517(4) yes
C128 H1281 0.989 no
C128 H1282 0.979 no
C129 H1291 0.973 no
C129 H1292 0.981 no
C130 C131 1.511(5) yes
C130 H1301 0.986 no
C130 H1302 0.975 no
C131 C132 1.504(6) yes
C131 H1311 0.965 no
C131 H1312 0.991 no
C132 C133 1.520(6) yes
C132 H1321 0.987 no
C132 H1322 0.963 no
C133 C134 1.521(5) yes
C133 H1331 0.982 no
C133 H1332 0.956 no
C134 H1341 0.988 no
C134 H1342 0.982 no
C135 H1351 0.961 no

loop_
_geom_contact_atom_site_label_1
_geom_contact_atom_site_label_2
_geom_contact_distance
_geom_contact_site_symmetry_2
_geom_contact_publ_flag
Ni1 Ni101 3.6919(6) . no
Ni1 Cl1 3.9829(11) . no
Ni1 N101 3.764(3) . no
Ni1 N102 3.839(3) . no
Ni1 C35 3.915(3) . no
Ni1 C108 3.694(5) . no
Ni101 C135 3.915(3) . no
Ni101 Cl101 3.9829(11) . no
Ni101 N1 3.764(3) . no
Ni101 C9 3.681(5) . no
Ni101 N2 3.839(3) . no
Cl2 C2 3.607(3) . no
Cl102 C18 3.632(6) 1_455 no
Cl102 C102 3.607(3) . no
Cl3 C132 3.598(5) 1_444 no
Cl3 C15 3.633(3) . no
Cl103 C115 3.633(3) . no
Cl103 C32 3.598(5) 1_666 no
O1 C35 3.139(3) . no
O1 O2 2.469(3) . no
O1 C7 2.897(3) . no
O1 N1 2.725(3) . no
O2 C10 2.891(3) . no
O2 N2 2.727(3) . no
O2 C35 3.156(3) . no
O2 C108 3.297(6) . no
O101 C135 3.139(3) . no
O101 C9 3.215(6) . no
O101 C107 2.897(3) . no
O101 O102 2.469(3) . no
O101 N101 2.725(3) . no
O102 N102 2.727(3) . no
O102 C135 3.156(3) . no
O102 C110 2.891(3) . no
N1 N2 2.534(4) . no
N1 O1 2.725(3) . no
N1 C1 2.919(3) . no
N1 C9 2.357(6) . no
N2 C16 2.927(3) . no
N2 O2 2.727(3) . no
N2 C8 2.364(6) . no
N101 C109 2.384(5) . no
N101 N102 2.534(4) . no
N101 C101 2.919(3) . no
N101 O101 2.725(3) . no
N102 C108 2.357(6) . no
N102 C116 2.927(3) . no
C1 C110 3.572(4) . no
C2 Cl2 3.607(3) . no
C5 C112 3.325(4) . no
C6 C111 3.520(4) . no
C6 C110 3.469(4) . no
C7 C111 3.504(4) . no
C7 C116 3.569(4) . no
C9 C101 3.585(6) . no
C10 C106 3.469(4) . no
C10 C101 3.572(4) . no
C11 C106 3.520(4) . no
C11 C107 3.504(4) . no
C12 C105 3.325(4) . no
C16 C107 3.569(4) . no
C132 Cl3 3.598(5) 1_666 no

loop_
_geom_hbond_atom_site_label_D
_geom_hbond_atom_site_label_H
_geom_hbond_atom_site_label_A
_geom_hbond_angle_DHA
_geom_hbond_distance_DH
_geom_hbond_distance_HA
_geom_hbond_distance_DA
_geom_hbond_publ_flag
C9 H91 O101 153 0.950 2.34 3.214(5) yes
C35 H351 O1 145 0.961 2.30 3.139(5) yes
C35 H351 O2 139 0.961 2.36 3.156(5) yes
C108 H1081 O2 145 0.950 2.47 3.297(5) yes
C135 H1351 O101 145 0.961 2.30 3.139(5) yes
C135 H1351 O102 139 0.961 2.36 3.156(5) yes

loop_
_geom_torsion_atom_site_label_1
_geom_torsion_atom_site_label_2
_geom_torsion_atom_site_label_3
_geom_torsion_atom_site_label_4
_geom_torsion
_geom_torsion_publ_flag
O2 Ni1 O1 C1 -175.2(2) no
N1 Ni1 O1 C1 4.1(2) no
O1 Ni1 O2 C16 174.8(2) no
N2 Ni1 O2 C16 -4.9(2) no
O1 Ni1 N1 C7 -1.4(3) no
O1 Ni1 N1 C8 165.6(3) no
N2 Ni1 N1 C7 178.2(3) no
N2 Ni1 N1 C8 -14.7(3) no
O2 Ni1 N2 C9 163.4(3) no
O2 Ni1 N2 C10 2.6(3) no
N1 Ni1 N2 C9 -16.0(3) no
N1 Ni1 N2 C10 -176.8(3) no
O102 Ni101 N102 C110 -2.6(3) no
N101 Ni101 N102 C109 -17.6(3) no
N101 Ni101 N102 C110 176.8(3) no
N102 Ni101 O102 C116 4.9(2) no
O101 Ni101 N101 C107 1.4(3) no
O101 Ni101 N101 C108 165.8(3) no
N102 Ni101 N101 C107 -178.2(3) no
O102 Ni101 O101 C101 175.2(2) no
N101 Ni101 O101 C101 -4.1(2) no
O101 Ni101 O102 C116 -174.8(2) no
N102 Ni101 N101 C108 -13.8(3) no
O102 Ni101 N102 C109 163.1(2) no
Ni1 O1 C1 C6 -4.8(4) no
Ni1 O1 C1 C2 174.62(18) no
Ni1 O2 C16 C11 5.2(4) no
Ni1 O2 C16 C15 -174.04(18) no
C21 O3 C3 C4 -166.7(2) no
C3 O3 C21 C22 160.4(2) no
C21 O3 C3 C2 12.0(4) no
C28 O4 C14 C13 -173.5(2) no
C28 O4 C14 C15 7.2(4) no
C14 O4 C28 C29 173.4(2) no
Ni101 O101 C101 C102 -174.62(18) no
Ni101 O101 C101 C106 4.8(4) no
Ni101 O102 C116 C111 -5.2(4) no
Ni101 O102 C116 C115 174.04(18) no
C103 O103 C121 C122 -160.4(2) no
C121 O103 C103 C104 166.7(2) no
C121 O103 C103 C102 -12.0(4) no
C128 O104 C114 C115 -7.2(4) no
C114 O104 C128 C129 -173.4(2) no
C128 O104 C114 C113 173.5(2) no
Ni1 N1 C8 C17 163.0(3) no
C7 N1 C8 C9 -151.0(3) no
Ni1 N1 C7 C6 -0.6(4) no
C8 N1 C7 C6 -166.6(3) no
Ni1 N1 C8 C9 41.1(4) no
C7 N1 C8 C17 -29.1(5) no
Ni1 N2 C9 C8 41.4(4) no
Ni1 N2 C9 C20 161.1(3) no
C10 N2 C9 C8 -156.4(3) no
C10 N2 C9 C20 -36.8(5) no
Ni1 N2 C10 C11 -0.7(4) no
C9 N2 C10 C11 -159.9(3) no
C23 N3 C27 C26 -60.8(3) no
C27 N3 C22 C21 64.2(3) no
C22 N3 C23 C24 -169.8(3) no
C23 N3 C22 C21 -65.8(3) no
C22 N3 C27 C26 168.2(3) no
C27 N3 C23 C24 59.1(3) no
C34 N4 C29 C28 75.7(3) no
C30 N4 C29 C28 -161.9(3) no
C34 N4 C30 C31 -60.2(4) no
C29 N4 C34 C33 -178.2(3) no
C29 N4 C30 C31 175.9(3) no
C30 N4 C34 C33 59.8(4) no
Ni101 N101 C107 C106 0.6(4) no
C108 N101 C107 C106 -162.5(3) no
Ni101 N101 C108 C109 41.1(4) no
Ni101 N101 C108 C117 164.0(3) no
C107 N101 C108 C109 -153.4(3) no
C107 N101 C108 C117 -30.4(5) no
C110 N102 C109 C108 -149.9(3) no
C110 N102 C109 C120 -32.8(5) no
Ni101 N102 C109 C120 160.5(3) no
Ni101 N102 C109 C108 43.5(4) no
Ni101 N102 C110 C111 0.7(4) no
C109 N102 C110 C111 -163.8(3) no
C127 N103 C122 C121 -64.2(3) no
C122 N103 C127 C126 -168.2(3) no
C122 N103 C123 C124 169.8(3) no
C127 N103 C123 C124 -59.1(3) no
C123 N103 C122 C121 65.8(3) no
C123 N103 C127 C126 60.8(3) no
C129 N104 C134 C133 178.2(3) no
C130 N104 C129 C128 161.9(3) no
C134 N104 C129 C128 -75.7(3) no
C130 N104 C134 C133 -59.8(4) no
C134 N104 C130 C131 60.2(4) no
C129 N104 C130 C131 -175.9(3) no
O1 C1 C6 C7 1.8(4) no
O1 C1 C6 C5 179.6(2) no
O1 C1 C2 C3 179.4(2) no
C6 C1 C2 C3 -1.2(4) no
C2 C1 C6 C5 0.2(4) no
C2 C1 C6 C7 -177.6(3) no
C1 C2 C3 O3 -177.0(2) no
C1 C2 C3 C4 1.6(4) no
C2 C3 C4 C5 -1.0(4) no
O3 C3 C4 C5 177.8(2) no
C3 C4 C5 C6 0.0(4) no
C4 C5 C6 C1 0.4(4) no
C4 C5 C6 C7 178.2(3) no
C1 C6 C7 N1 1.0(4) no
C5 C6 C7 N1 -176.8(3) no
C17 C8 C9 C20 61.6(5) no
N1 C8 C9 N2 -50.5(4) no
N1 C8 C9 C20 -172.7(3) no
C17 C8 C9 N2 -176.2(3) no
C9 C8 C17 C18 -54.6(5) no
N1 C8 C17 C18 -173.0(4) no
N2 C9 C20 C19 -178.2(4) no
C8 C9 C20 C19 -62.8(5) no
N2 C10 C11 C16 -0.3(4) no
N2 C10 C11 C12 177.6(3) no
C10 C11 C12 C13 -177.3(3) no
C10 C11 C16 O2 -2.1(4) no
C10 C11 C16 C15 177.2(3) no
C16 C11 C12 C13 0.6(4) no
C12 C11 C16 C15 -0.7(4) no
C12 C11 C16 O2 -179.9(3) no
C11 C12 C13 C14 -0.1(5) no
C12 C13 C14 O4 -179.7(3) no
C12 C13 C14 C15 -0.4(4) no
C13 C14 C15 C16 0.3(4) no
O4 C14 C15 C16 179.5(3) no
C14 C15 C16 O2 179.5(2) no
C14 C15 C16 C11 0.2(4) no
C8 C17 C18 C19 51.8(5) no
C17 C18 C19 C20 -55.7(6) no
C18 C19 C20 C9 59.3(5) no
O3 C21 C22 N3 -165.8(2) no
N3 C23 C24 C25 -55.8(4) no
C23 C24 C25 C26 54.3(4) no
C24 C25 C26 C27 -54.9(4) no
C25 C26 C27 N3 58.1(3) no
O4 C28 C29 N4 171.8(2) no
N4 C30 C31 C32 56.7(4) no
C30 C31 C32 C33 -52.1(5) no
C31 C32 C33 C34 52.3(5) no
C32 C33 C34 N4 -56.5(5) no
O101 C101 C102 C103 -179.4(2) no
C106 C101 C102 C103 1.2(4) no
O101 C101 C106 C105 -179.6(2) no
O101 C101 C106 C107 -1.8(4) no
C102 C101 C106 C105 -0.2(4) no
C102 C101 C106 C107 177.6(3) no
C101 C102 C103 O103 177.0(2) no
C101 C102 C103 C104 -1.6(4) no
O103 C103 C104 C105 -177.8(2) no
C102 C103 C104 C105 1.0(4) no
C103 C104 C105 C106 0.0(4) no
C104 C105 C106 C101 -0.4(4) no
C104 C105 C106 C107 -178.2(3) no
C101 C106 C107 N101 -1.0(4) no
C105 C106 C107 N101 176.8(3) no
N101 C108 C109 N102 -51.2(4) no
N101 C108 C109 C120 -172.8(3) no
C117 C108 C109 N102 -175.8(3) no
C117 C108 C109 C120 62.7(5) no
N101 C108 C117 C118 -176.4(4) no
C109 C108 C117 C118 -58.3(5) no
N102 C109 C120 C119 -174.8(3) no
C108 C109 C120 C119 -61.5(4) no
N102 C110 C111 C112 -177.6(3) no
N102 C110 C111 C116 0.3(4) no
C110 C111 C112 C113 177.3(3) no
C116 C111 C112 C113 -0.6(4) no
C110 C111 C116 O102 2.1(4) no
C110 C111 C116 C115 -177.2(3) no
C112 C111 C116 O102 179.9(3) no
C112 C111 C116 C115 0.7(4) no
C111 C112 C113 C114 0.1(4) no
C112 C113 C114 O104 179.7(3) no
C112 C113 C114 C115 0.4(4) no
O104 C114 C115 C116 -179.5(3) no
C113 C114 C115 C116 -0.3(4) no
C114 C115 C116 O102 -179.5(2) no
C114 C115 C116 C111 -0.2(4) no
C108 C117 C118 C119 56.3(5) no
C117 C118 C119 C120 -58.8(6) no
C118 C119 C120 C109 60.2(5) no
O103 C121 C122 N103 165.8(2) no
N103 C123 C124 C125 55.8(4) no
C123 C124 C125 C126 -54.3(4) no
C124 C125 C126 C127 54.9(4) no
C125 C126 C127 N103 -58.1(3) no
O104 C128 C129 N104 -171.8(2) no
N104 C130 C131 C132 -56.7(4) no
C130 C131 C132 C133 52.1(5) no
C131 C132 C133 C134 -52.3(5) no
C132 C133 C134 N104 56.5(5) no
